data_4347927
loop_
_publ_author_name
'Zhao, Ran'
'Mei, Lei'
'Wang, Lin'
'Chai, Zhi-Fang'
'Shi, Wei-Qun'

_publ_section_title
;
 Copper/Zinc-Directed Heterometallic Uranyl-Organic Polycatenating
 Frameworks: Synthesis, Characterization, and Anion-Dependent Structural
 Regulation.
;
_journal_issue 20
_journal_name_full 'Inorganic chemistry'
_journal_page_first 10125
_journal_page_last 10134
_journal_paper_doi 10.1021/acs.inorgchem.6b00786
_journal_volume 55
_journal_year 2016
_chemical_formula_moiety 'C24 H18 N4 O19 S U2 Zn'
_chemical_formula_sum 'C24 H18 N4 O19 S U2 Zn'
_chemical_formula_weight 1239.91
_space_group_crystal_system triclinic
_space_group_IT_number 2
_space_group_name_Hall '-P 1'
_space_group_name_H-M_alt 'P -1'
_atom_sites_solution_hydrogens mixed
_atom_sites_solution_primary dual
_audit_creation_date 2016-09-02
_audit_creation_method
;
Olex2 1.2
(compiled 2016.08.23 svn.r3337 for OlexSys, GUI svn.r5217)
;
_cell_angle_alpha 72.6600(10)
_cell_angle_beta 83.4470(10)
_cell_angle_gamma 71.3020(10)
_cell_formula_units_Z 2
_cell_length_a 9.4771(3)
_cell_length_b 11.4559(4)
_cell_length_c 15.8438(5)
_cell_measurement_reflns_used 9808
_cell_measurement_temperature 150(2)
_cell_measurement_theta_max 79.323
_cell_measurement_theta_min 6.212
_cell_volume 1554.98(9)
_computing_molecular_graphics 'Olex2 (Dolomanov et al., 2009)'
_computing_publication_material 'Olex2 (Dolomanov et al., 2009)'
_computing_structure_refinement 'ShelXL (Sheldrick, 2015)'
_computing_structure_solution 'ShelXT (Sheldrick, 2015)'
_diffrn_ambient_temperature 150.01
_diffrn_measured_fraction_theta_full 0.929
_diffrn_measured_fraction_theta_max 0.998
_diffrn_measurement_device_type 'Bruker APEX-II CCD'
_diffrn_measurement_method '\f and \w scans'
_diffrn_radiation_type MoK\a
_diffrn_radiation_wavelength 0.71073
_diffrn_reflns_av_R_equivalents 0.0261
_diffrn_reflns_av_unetI/netI 0.0142
_diffrn_reflns_Laue_measured_fraction_full 0.929
_diffrn_reflns_Laue_measured_fraction_max 0.998
_diffrn_reflns_limit_h_max 11
_diffrn_reflns_limit_h_min -11
_diffrn_reflns_limit_k_max 13
_diffrn_reflns_limit_k_min -13
_diffrn_reflns_limit_l_max 19
_diffrn_reflns_limit_l_min -19
_diffrn_reflns_number 45962
_diffrn_reflns_point_group_measured_fraction_full 0.929
_diffrn_reflns_point_group_measured_fraction_max 0.998
_diffrn_reflns_theta_full 26.000
_diffrn_reflns_theta_max 25.350
_diffrn_reflns_theta_min 2.855
_diffrn_standards_number 0
_exptl_absorpt_coefficient_mu 11.315
_exptl_absorpt_correction_T_max 0.7479
_exptl_absorpt_correction_T_min 0.6573
_exptl_absorpt_correction_type multi-scan
_exptl_absorpt_process_details
;
SADABS-2014/5 (Bruker,2014/5) was used for absorption correction.
wR2(int) was 0.0611 before and 0.0416 after correction.
The Ratio of minimum to maximum transmission is 0.8789.
The \l/2 correction factor is Not present.
;
_exptl_crystal_colour yellow
_exptl_crystal_colour_primary yellow
_exptl_crystal_density_diffrn 2.648
_exptl_crystal_description block
_exptl_crystal_F_000 1144
_refine_diff_density_max 2.552
_refine_diff_density_min -2.261
_refine_diff_density_rms 0.125
_refine_ls_extinction_method none
_refine_ls_goodness_of_fit_ref 1.058
_refine_ls_hydrogen_treatment constr
_refine_ls_matrix_type full
_refine_ls_number_parameters 463
_refine_ls_number_reflns 5682
_refine_ls_number_restraints 6
_refine_ls_restrained_S_all 1.060
_refine_ls_R_factor_all 0.0231
_refine_ls_R_factor_gt 0.0200
_refine_ls_shift/su_max 0.001
_refine_ls_shift/su_mean 0.000
_refine_ls_structure_factor_coef Fsqd
_refine_ls_weighting_details
;
 w=1/[\s^2^(Fo^2^)+(0.0129P)^2^+10.3803P]
 where P=(Fo^2^+2Fc^2^)/3
;
_refine_ls_weighting_scheme calc
_refine_ls_wR_factor_gt 0.0435
_refine_ls_wR_factor_ref 0.0446
_reflns_Friedel_coverage 0.000
_reflns_number_gt 5276
_reflns_number_total 5682
_reflns_threshold_expression 'I > 2\s(I)'
_cod_data_source_file ic6b00786_si_002.cif
_cod_data_source_block 3-Zn
_cod_database_code 4347927
_shelxl_version_number 2013-2
_shelx_space_group_comment
;
The symmetry employed for this shelxl refinement is uniquely defined
by the following loop, which should always be used as a source of
symmetry information in preference to the above space-group names.
They are only intended as comments.
;
_olex2_refinement_description
;
1. Fixed Uiso
 At 1.2 times of:
  All C(H) groups
 At 1.5 times of:
  All O(H,H) groups
2. Uiso/Uaniso restraints and constraints
Uanis(O1W) \\sim Ueq: with sigma of 0.01 and sigma for terminal atoms of 0.02
3.a Rotating group:
 O3W(H3WA,H3WB), O1W(H1WA,H1WB), O2W(H2WA,H2WB)
3.b Aromatic/amide H refined with riding coordinates:
 C19(H19), C16(H16), C9(H9), C7(H7), C15(H15), C10(H10), C13(H13), C22(H22),
 C21(H21), C1(H1), C3(H3), C4(H4)
;
_olex2_submission_original_sample_id 3_Zn
_olex2_submission_special_instructions 'No special instructions were received'

loop_
_space_group_symop_operation_xyz
'x, y, z'
'-x, -y, -z'

loop_
_atom_site_label
_atom_site_type_symbol
_atom_site_fract_x
_atom_site_fract_y
_atom_site_fract_z
_atom_site_U_iso_or_equiv
_atom_site_adp_type
_atom_site_occupancy
_atom_site_site_symmetry_order
_atom_site_calc_flag
_atom_site_refinement_flags_posn
_atom_site_refinement_flags_adp
U1 U 0.17301(2) 0.51167(2) 0.31612(2) 0.00886(5) Uani 1 1 d . .
U2 U 0.48071(2) -0.04412(2) 0.19830(2) 0.01328(5) Uani 1 1 d . .
Zn1 Zn -0.13474(5) 0.29442(5) 0.18891(3) 0.00925(10) Uani 1 1 d . .
O11 O 0.4118(3) 0.0905(3) 0.05096(19) 0.0120(6) Uani 1 1 d . .
O5 O 0.0817(4) 0.7495(3) 0.26429(19) 0.0143(7) Uani 1 1 d . .
O6 O 0.0520(4) 0.6638(3) 0.4059(2) 0.0164(7) Uani 1 1 d . .
O16 O 0.3304(4) 0.1511(3) 0.2240(2) 0.0165(7) Uani 1 1 d . .
N4 N -0.3241(4) 0.3159(3) 0.1179(2) 0.0093(7) Uani 1 1 d . .
N3 N -0.0403(4) 0.2161(3) 0.0854(2) 0.0109(7) Uani 1 1 d . .
N2 N -0.2424(4) 0.3609(3) 0.2942(2) 0.0092(7) Uani 1 1 d . .
O12 O 0.6113(3) -0.1538(3) 0.09492(19) 0.0121(6) Uani 1 1 d . .
C19 C -0.4645(5) 0.3751(4) 0.1380(3) 0.0110(9) Uani 1 1 d . .
H19 H -0.4840 0.4020 0.1905 0.013 Uiso 1 1 calc R .
O14 O 0.2693(4) 0.2981(3) 0.3117(2) 0.0172(7) Uani 1 1 d . .
C17 C -0.1327(5) 0.2208(4) 0.0249(3) 0.0102(9) Uani 1 1 d . .
O3W O 0.1575(4) 0.3926(3) 0.4679(2) 0.0184(7) Uani 1 1 d . .
H3WA H 0.2465 0.3580 0.4897 0.028 Uiso 1 1 d GR .
H3WB H 0.1177 0.3327 0.4712 0.028 Uiso 1 1 d GR .
C23 C -0.2943(5) 0.2744(4) 0.0447(3) 0.0097(8) Uani 1 1 d . .
C16 C -0.0759(5) 0.1885(4) -0.0531(3) 0.0135(9) Uani 1 1 d . .
H16 H -0.1407 0.1878 -0.0944 0.016 Uiso 1 1 calc R .
C14 C 0.1703(5) 0.1532(4) -0.0065(3) 0.0112(9) Uani 1 1 d . .
C9 C -0.3240(5) 0.4344(4) 0.4478(3) 0.0127(9) Uani 1 1 d . .
H9 H -0.3511 0.4598 0.5007 0.015 Uiso 1 1 calc R .
C7 C -0.2922(5) 0.4847(4) 0.2916(3) 0.0098(8) Uani 1 1 d . .
H7 H -0.3005 0.5470 0.2358 0.012 Uiso 1 1 calc R .
O9 O 0.2521(3) 0.5256(3) 0.1703(2) 0.0157(7) Uani 1 1 d . .
O7 O 0.5979(4) -0.2578(3) 0.2813(2) 0.0236(8) Uani 1 1 d . .
C15 C 0.0772(5) 0.1572(4) -0.0694(3) 0.0131(9) Uani 1 1 d . .
H15 H 0.1177 0.1386 -0.1233 0.016 Uiso 1 1 calc R .
C10 C -0.2761(5) 0.3055(4) 0.4509(3) 0.0135(9) Uani 1 1 d . .
H10 H -0.2723 0.2416 0.5058 0.016 Uiso 1 1 calc R .
C11 C -0.2339(5) 0.2711(4) 0.3729(3) 0.0102(8) Uani 1 1 d . .
C18 C 0.3356(5) 0.1282(4) -0.0174(3) 0.0109(9) Uani 1 1 d . .
C8 C -0.3322(4) 0.5260(4) 0.3669(3) 0.0098(8) Uani 1 1 d . .
C13 C 0.1061(5) 0.1821(4) 0.0708(3) 0.0122(9) Uani 1 1 d . .
H13 H 0.1692 0.1773 0.1149 0.015 Uiso 1 1 calc R .
C22 C -0.4077(5) 0.2880(4) -0.0090(3) 0.0126(9) Uani 1 1 d . .
H22 H -0.3862 0.2544 -0.0587 0.015 Uiso 1 1 calc R .
O1W O 0.4662(6) -0.0588(4) 0.3560(3) 0.0658(18) Uani 1 1 d . U
H1WA H 0.4690 0.0132 0.3633 0.099 Uiso 1 1 d GR .
H1WB H 0.5421 -0.1214 0.3825 0.099 Uiso 1 1 d GR .
S1 S 0.21209(12) 0.20956(10) 0.28279(7) 0.0107(2) Uani 1 1 d . .
O2W O -0.1277(3) 0.4811(3) 0.11296(19) 0.0117(6) Uani 1 1 d . .
H2WA H -0.1962 0.5404 0.1327 0.018 Uiso 1 1 d GR .
H2WB H -0.1443 0.4932 0.0569 0.018 Uiso 1 1 d GR .
O13 O 0.0789(3) 0.2846(3) 0.2310(2) 0.0136(6) Uani 1 1 d . .
O1 O 0.3502(4) 0.5114(3) 0.3407(2) 0.0179(7) Uani 1 1 d . .
O2 O -0.0076(3) 0.5134(3) 0.2982(2) 0.0178(7) Uani 1 1 d . .
N1 N -0.1223(4) 0.1193(3) 0.2889(2) 0.0109(7) Uani 1 1 d . .
O4 O 0.3222(4) -0.0931(3) 0.2021(3) 0.0273(8) Uani 1 1 d . .
C21 C -0.5537(5) 0.3517(4) 0.0113(3) 0.0107(9) Uani 1 1 d . .
H21 H -0.6327 0.3628 -0.0251 0.013 Uiso 1 1 calc R .
C1 C -0.0593(5) 0.0014(4) 0.2811(3) 0.0120(9) Uani 1 1 d . .
H1 H -0.0246 -0.0087 0.2243 0.014 Uiso 1 1 calc R .
C20 C -0.5836(5) 0.3989(4) 0.0846(3) 0.0103(8) Uani 1 1 d . .
O15 O 0.1859(4) 0.1115(3) 0.3593(2) 0.0257(8) Uani 1 1 d . .
O3 O 0.6388(4) 0.0080(3) 0.1930(3) 0.0295(9) Uani 1 1 d . .
C5 C -0.1720(5) 0.1351(4) 0.3693(3) 0.0118(9) Uani 1 1 d . .
C2 C -0.0416(5) -0.1077(4) 0.3520(3) 0.0121(9) Uani 1 1 d . .
C3 C -0.0945(6) -0.0914(4) 0.4348(3) 0.0184(10) Uani 1 1 d . .
H3 H -0.0855 -0.1638 0.4849 0.022 Uiso 1 1 calc R .
C4 C -0.1601(6) 0.0309(4) 0.4430(3) 0.0192(10) Uani 1 1 d . .
H4 H -0.1969 0.0436 0.4990 0.023 Uiso 1 1 calc R .
O10 O 0.1566(3) 0.4913(3) 0.0612(2) 0.0158(7) Uani 1 1 d . .
O8 O 0.6093(4) -0.2976(3) 0.4269(2) 0.0249(8) Uani 1 1 d . .
C12 C 0.6212(5) -0.3331(4) 0.3585(3) 0.0144(9) Uani 1 1 d . .
C6 C 0.0343(5) 0.7626(4) 0.3394(3) 0.0120(9) Uani 1 1 d . .
C24 C 0.2631(5) 0.4759(4) 0.1067(3) 0.0104(9) Uani 1 1 d . .

loop_
_atom_site_aniso_label
_atom_site_aniso_U_11
_atom_site_aniso_U_22
_atom_site_aniso_U_33
_atom_site_aniso_U_23
_atom_site_aniso_U_13
_atom_site_aniso_U_12
U1 0.00926(8) 0.00901(8) 0.00900(8) -0.00500(6) 0.00098(6) -0.00176(6)
U2 0.01762(9) 0.00888(8) 0.00766(8) -0.00252(6) 0.00072(6) 0.00351(7)
Zn1 0.0113(2) 0.0093(2) 0.0055(2) -0.00271(19) 0.00107(18) -0.00071(19)
O11 0.0129(15) 0.0097(15) 0.0107(15) -0.0029(12) -0.0012(12) 0.0004(12)
O5 0.0227(17) 0.0103(15) 0.0083(15) -0.0029(12) 0.0033(13) -0.0038(13)
O6 0.0285(18) 0.0080(15) 0.0094(15) -0.0029(13) 0.0040(13) -0.0022(13)
O16 0.0223(17) 0.0110(16) 0.0106(15) -0.0060(13) -0.0010(13) 0.0053(13)
N4 0.0108(18) 0.0095(18) 0.0087(17) -0.0031(14) 0.0007(14) -0.0040(14)
N3 0.0118(19) 0.0112(18) 0.0087(17) -0.0033(15) -0.0011(14) -0.0013(15)
N2 0.0097(18) 0.0087(18) 0.0083(17) -0.0028(14) -0.0004(14) -0.0010(14)
O12 0.0143(16) 0.0114(15) 0.0073(15) -0.0028(12) 0.0014(12) 0.0002(12)
C19 0.014(2) 0.011(2) 0.008(2) -0.0035(17) 0.0041(17) -0.0040(17)
O14 0.0180(17) 0.0123(16) 0.0215(17) -0.0099(14) -0.0063(13) 0.0019(13)
C17 0.015(2) 0.008(2) 0.008(2) -0.0006(16) 0.0011(17) -0.0053(17)
O3W 0.0256(18) 0.0125(16) 0.0164(16) -0.0026(13) 0.0008(14) -0.0064(14)
C23 0.013(2) 0.0052(19) 0.010(2) -0.0001(16) 0.0009(16) -0.0039(17)
C16 0.015(2) 0.014(2) 0.010(2) -0.0040(18) -0.0016(17) -0.0011(18)
C14 0.012(2) 0.009(2) 0.010(2) -0.0017(17) -0.0001(17) -0.0010(17)
C9 0.015(2) 0.015(2) 0.009(2) -0.0070(18) 0.0020(17) -0.0030(18)
C7 0.009(2) 0.009(2) 0.010(2) 0.0002(17) -0.0009(16) -0.0030(17)
O9 0.0154(16) 0.0190(17) 0.0112(15) -0.0061(13) 0.0010(12) -0.0017(13)
O7 0.039(2) 0.0108(16) 0.0097(16) -0.0024(13) 0.0024(14) 0.0067(15)
C15 0.016(2) 0.014(2) 0.009(2) -0.0066(18) 0.0029(17) -0.0025(18)
C10 0.021(2) 0.010(2) 0.007(2) 0.0004(17) 0.0015(17) -0.0038(18)
C11 0.010(2) 0.009(2) 0.012(2) -0.0039(17) 0.0014(16) -0.0034(17)
C18 0.017(2) 0.0039(19) 0.010(2) -0.0024(17) 0.0000(17) -0.0002(17)
C8 0.006(2) 0.012(2) 0.010(2) -0.0023(17) -0.0009(16) 0.0000(17)
C13 0.013(2) 0.011(2) 0.009(2) -0.0021(17) -0.0024(17) -0.0003(17)
C22 0.017(2) 0.013(2) 0.009(2) -0.0033(17) 0.0001(17) -0.0058(18)
O1W 0.108(4) 0.031(2) 0.018(2) -0.0070(18) -0.008(2) 0.036(3)
S1 0.0161(5) 0.0075(5) 0.0071(5) -0.0027(4) -0.0011(4) -0.0006(4)
O2W 0.0125(15) 0.0124(15) 0.0084(14) -0.0035(12) 0.0015(12) -0.0012(12)
O13 0.0127(15) 0.0138(16) 0.0135(15) -0.0051(13) -0.0026(12) -0.0011(13)
O1 0.0151(16) 0.0232(18) 0.0173(16) -0.0064(14) -0.0029(13) -0.0066(14)
O2 0.0107(16) 0.0160(17) 0.0289(19) -0.0110(14) 0.0005(13) -0.0029(13)
N1 0.0144(19) 0.0079(18) 0.0095(18) -0.0023(14) 0.0009(14) -0.0028(15)
O4 0.0158(18) 0.0201(18) 0.042(2) -0.0034(17) 0.0110(16) -0.0083(15)
C21 0.013(2) 0.009(2) 0.010(2) -0.0008(17) -0.0014(17) -0.0053(17)
C1 0.016(2) 0.011(2) 0.010(2) -0.0057(17) 0.0034(17) -0.0050(18)
C20 0.011(2) 0.009(2) 0.010(2) 0.0012(17) 0.0008(16) -0.0053(17)
O15 0.038(2) 0.0216(18) 0.0125(17) 0.0040(14) 0.0014(15) -0.0106(16)
O3 0.031(2) 0.0184(18) 0.040(2) -0.0149(17) -0.0182(17) 0.0038(16)
C5 0.015(2) 0.010(2) 0.012(2) -0.0030(17) 0.0004(17) -0.0052(18)
C2 0.017(2) 0.008(2) 0.010(2) -0.0038(17) 0.0010(17) -0.0030(18)
C3 0.032(3) 0.012(2) 0.010(2) -0.0015(18) 0.0043(19) -0.007(2)
C4 0.032(3) 0.012(2) 0.011(2) -0.0042(19) 0.008(2) -0.006(2)
O10 0.0107(16) 0.0247(18) 0.0121(15) -0.0049(14) 0.0014(12) -0.0063(13)
O8 0.046(2) 0.0103(16) 0.0137(17) -0.0054(14) -0.0054(15) 0.0011(15)
C12 0.013(2) 0.011(2) 0.014(2) -0.0038(18) 0.0026(17) 0.0026(18)
C6 0.016(2) 0.010(2) 0.013(2) -0.0054(18) 0.0009(17) -0.0058(18)
C24 0.012(2) 0.013(2) 0.005(2) 0.0002(17) 0.0011(16) -0.0049(17)

loop_
_atom_type_symbol
_atom_type_description
_atom_type_scat_dispersion_real
_atom_type_scat_dispersion_imag
_atom_type_scat_source
C C 0.0033 0.0016 'International Tables Vol C Tables 4.2.6.8 and 6.1.1.4'
H H 0.0000 0.0000 'International Tables Vol C Tables 4.2.6.8 and 6.1.1.4'
N N 0.0061 0.0033 'International Tables Vol C Tables 4.2.6.8 and 6.1.1.4'
O O 0.0106 0.0060 'International Tables Vol C Tables 4.2.6.8 and 6.1.1.4'
S S 0.1246 0.1234 'International Tables Vol C Tables 4.2.6.8 and 6.1.1.4'
U U -9.6767 9.6646 'International Tables Vol C Tables 4.2.6.8 and 6.1.1.4'
Zn Zn 0.2839 1.4301 'International Tables Vol C Tables 4.2.6.8 and 6.1.1.4'

loop_
_geom_angle_atom_site_label_1
_geom_angle_atom_site_label_2
_geom_angle_atom_site_label_3
_geom_angle
_geom_angle_site_symmetry_1
_geom_angle_site_symmetry_3
O5 U1 O6 52.27(10) . .
O5 U1 C6 25.92(11) . .
O6 U1 C6 26.37(11) . .
O14 U1 O5 159.95(10) . .
O14 U1 O6 147.51(11) . .
O14 U1 O3W 76.85(11) . .
O14 U1 C6 173.20(12) . .
O3W U1 O5 123.07(10) . .
O3W U1 O6 70.80(10) . .
O3W U1 C6 97.16(11) . .
O9 U1 O5 84.65(10) . .
O9 U1 O6 136.85(10) . .
O9 U1 O14 75.64(11) . .
O9 U1 O3W 152.09(11) . .
O9 U1 C6 110.56(12) . .
O1 U1 O5 92.53(13) . .
O1 U1 O6 90.19(13) . .
O1 U1 O14 90.86(13) . .
O1 U1 O3W 86.54(13) . .
O1 U1 O9 89.24(13) . .
O1 U1 C6 92.02(14) . .
O2 U1 O5 87.10(13) . .
O2 U1 O6 86.71(13) . .
O2 U1 O14 90.72(13) . .
O2 U1 O3W 90.62(14) . .
O2 U1 O9 94.34(13) . .
O2 U1 O1 176.35(15) . .
O2 U1 C6 86.07(13) . .
O11 U2 O1W 146.60(12) . .
O16 U2 O11 77.43(10) . .
O16 U2 O7 138.48(11) . .
O16 U2 O1W 69.21(12) . .
O12 U2 O11 70.84(10) . .
O12 U2 O16 147.65(10) . .
O12 U2 O7 73.83(10) . .
O12 U2 O1W 141.91(12) . .
O7 U2 O11 143.49(10) . .
O7 U2 O1W 69.81(12) . .
O4 U2 O11 87.76(14) . .
O4 U2 O16 90.26(14) . .
O4 U2 O12 94.57(14) . .
O4 U2 O7 86.12(15) . .
O4 U2 O1W 93.9(2) . .
O4 U2 O3 178.90(17) . .
O3 U2 O11 91.25(14) . .
O3 U2 O16 89.06(14) . .
O3 U2 O12 85.55(14) . .
O3 U2 O7 94.96(15) . .
O3 U2 O1W 86.6(2) . .
N4 Zn1 O2W 90.40(12) . .
N4 Zn1 O13 166.93(13) . .
N3 Zn1 N4 76.91(14) . .
N3 Zn1 O2W 91.92(13) . .
N3 Zn1 O13 92.91(13) . .
N3 Zn1 N1 97.87(14) . .
N2 Zn1 N4 99.38(13) . .
N2 Zn1 N3 174.30(14) . .
N2 Zn1 O2W 92.43(13) . .
N2 Zn1 O13 91.35(13) . .
N2 Zn1 N1 78.48(13) . .
O2W Zn1 O13 81.65(11) . .
N1 Zn1 N4 101.10(14) . .
N1 Zn1 O2W 166.30(13) . .
N1 Zn1 O13 88.28(13) . .
C18 O11 U2 152.7(3) . .
C6 O5 U1 94.4(3) . .
C6 O6 U1 93.6(2) . .
S1 O16 U2 144.4(2) . .
C19 N4 Zn1 124.2(3) . .
C19 N4 C23 119.8(4) . .
C23 N4 Zn1 115.8(3) . .
C17 N3 Zn1 117.7(3) . .
C13 N3 Zn1 121.2(3) . .
C13 N3 C17 120.2(4) . .
C7 N2 Zn1 123.6(3) . .
C7 N2 C11 119.4(4) . .
C11 N2 Zn1 115.7(3) . .
C18 O12 U2 138.6(3) 2_655 .
N4 C19 H19 118.8 . .
N4 C19 C20 122.4(4) . .
C20 C19 H19 118.8 . .
S1 O14 U1 134.84(18) . .
N3 C17 C23 114.7(4) . .
N3 C17 C16 120.6(4) . .
C16 C17 C23 124.5(4) . .
U1 O3W H3WA 109.5 . .
U1 O3W H3WB 109.4 . .
H3WA O3W H3WB 109.5 . .
N4 C23 C17 114.8(4) . .
N4 C23 C22 121.2(4) . .
C22 C23 C17 123.9(4) . .
C17 C16 H16 120.5 . .
C15 C16 C17 118.9(4) . .
C15 C16 H16 120.5 . .
C15 C14 C18 125.2(4) . .
C13 C14 C15 118.2(4) . .
C13 C14 C18 116.5(4) . .
C10 C9 H9 120.2 . .
C8 C9 H9 120.2 . .
C8 C9 C10 119.6(4) . .
N2 C7 H7 118.7 . .
N2 C7 C8 122.6(4) . .
C8 C7 H7 118.7 . .
C24 O9 U1 144.5(3) . .
C12 O7 U2 144.6(3) . .
C16 C15 H15 120.2 . .
C14 C15 C16 119.6(4) . .
C14 C15 H15 120.2 . .
C9 C10 H10 120.5 . .
C11 C10 C9 119.0(4) . .
C11 C10 H10 120.5 . .
N2 C11 C10 121.1(4) . .
N2 C11 C5 115.4(4) . .
C10 C11 C5 123.4(4) . .
O11 C18 O12 123.9(4) . 2_655
O11 C18 C14 118.3(4) . .
O12 C18 C14 117.7(4) 2_655 .
C9 C8 C12 122.6(4) . 1_465
C7 C8 C9 118.2(4) . .
C7 C8 C12 119.2(4) . 1_465
N3 C13 C14 122.5(4) . .
N3 C13 H13 118.8 . .
C14 C13 H13 118.8 . .
C23 C22 H22 120.6 . .
C23 C22 C21 118.8(4) . .
C21 C22 H22 120.6 . .
U2 O1W H1WA 109.7 . .
U2 O1W H1WB 109.3 . .
H1WA O1W H1WB 109.1 . .
O14 S1 O16 106.26(19) . .
O13 S1 O16 108.54(18) . .
O13 S1 O14 108.75(18) . .
O15 S1 O16 110.5(2) . .
O15 S1 O14 109.5(2) . .
O15 S1 O13 113.1(2) . .
Zn1 O2W H2WA 110.1 . .
Zn1 O2W H2WB 110.1 . .
H2WA O2W H2WB 108.8 . .
S1 O13 Zn1 148.4(2) . .
C1 N1 Zn1 126.7(3) . .
C1 N1 C5 119.1(4) . .
C5 N1 Zn1 113.9(3) . .
C22 C21 H21 120.0 . .
C20 C21 C22 120.0(4) . .
C20 C21 H21 120.0 . .
N1 C1 H1 118.5 . .
N1 C1 C2 123.1(4) . .
C2 C1 H1 118.5 . .
C19 C20 C24 119.7(4) . 1_455
C21 C20 C19 117.7(4) . .
C21 C20 C24 122.6(4) . 1_455
N1 C5 C11 115.5(4) . .
N1 C5 C4 121.3(4) . .
C4 C5 C11 123.2(4) . .
C1 C2 C3 117.8(4) . .
C1 C2 C6 120.5(4) . 1_545
C3 C2 C6 121.6(4) . 1_545
C2 C3 H3 120.4 . .
C4 C3 C2 119.2(4) . .
C4 C3 H3 120.4 . .
C5 C4 H4 120.2 . .
C3 C4 C5 119.6(4) . .
C3 C4 H4 120.2 . .
O7 C12 C8 117.0(4) . 1_645
O8 C12 O7 124.3(4) . .
O8 C12 C8 118.7(4) . 1_645
O5 C6 U1 59.7(2) . .
O5 C6 O6 119.7(4) . .
O5 C6 C2 120.9(4) . 1_565
O6 C6 U1 60.1(2) . .
O6 C6 C2 119.4(4) . 1_565
C2 C6 U1 178.5(3) 1_565 .
O9 C24 C20 116.8(4) . 1_655
O10 C24 O9 124.0(4) . .
O10 C24 C20 119.1(4) . 1_655

loop_
_geom_bond_atom_site_label_1
_geom_bond_atom_site_label_2
_geom_bond_distance
_geom_bond_site_symmetry_2
U1 O5 2.482(3) .
U1 O6 2.490(3) .
U1 O14 2.341(3) .
U1 O3W 2.400(3) .
U1 O9 2.321(3) .
U1 O1 1.765(3) .
U1 O2 1.760(3) .
U1 C6 2.868(4) .
U2 O11 2.411(3) .
U2 O16 2.359(3) .
U2 O12 2.358(3) .
U2 O7 2.372(3) .
U2 O1W 2.445(4) .
U2 O4 1.753(3) .
U2 O3 1.767(4) .
Zn1 N4 2.135(4) .
Zn1 N3 2.080(4) .
Zn1 N2 2.068(3) .
Zn1 O2W 2.137(3) .
Zn1 O13 2.161(3) .
Zn1 N1 2.132(4) .
O11 C18 1.257(5) .
O5 C6 1.257(5) .
O6 C6 1.276(5) .
O16 S1 1.492(3) .
N4 C19 1.336(6) .
N4 C23 1.349(5) .
N3 C17 1.348(6) .
N3 C13 1.328(6) .
N2 C7 1.333(5) .
N2 C11 1.350(5) .
O12 C18 1.260(5) 2_655
C19 H19 0.9500 .
C19 C20 1.395(6) .
O14 S1 1.490(3) .
C17 C23 1.491(6) .
C17 C16 1.396(6) .
O3W H3WA 0.8701 .
O3W H3WB 0.8704 .
C23 C22 1.388(6) .
C16 H16 0.9500 .
C16 C15 1.391(6) .
C14 C15 1.386(6) .
C14 C18 1.499(6) .
C14 C13 1.385(6) .
C9 H9 0.9500 .
C9 C10 1.387(6) .
C9 C8 1.384(6) .
C7 H7 0.9500 .
C7 C8 1.382(6) .
O9 C24 1.277(5) .
O7 C12 1.264(5) .
C15 H15 0.9500 .
C10 H10 0.9500 .
C10 C11 1.386(6) .
C11 C5 1.495(6) .
C18 O12 1.260(5) 2_655
C8 C12 1.498(6) 1_465
C13 H13 0.9500 .
C22 H22 0.9500 .
C22 C21 1.393(6) .
O1W H1WA 0.8757 .
O1W H1WB 0.8755 .
S1 O13 1.458(3) .
S1 O15 1.446(3) .
O2W H2WA 0.8818 .
O2W H2WB 0.8816 .
N1 C1 1.327(6) .
N1 C5 1.349(6) .
C21 H21 0.9500 .
C21 C20 1.386(6) .
C1 H1 0.9500 .
C1 C2 1.387(6) .
C20 C24 1.503(6) 1_455
C5 C4 1.384(6) .
C2 C3 1.394(6) .
C2 C6 1.491(6) 1_545
C3 H3 0.9500 .
C3 C4 1.378(6) .
C4 H4 0.9500 .
O10 C24 1.243(5) .
O8 C12 1.249(6) .
C12 C8 1.498(6) 1_645
C6 C2 1.491(6) 1_565
C24 C20 1.503(6) 1_655

loop_
_geom_torsion_atom_site_label_1
_geom_torsion_atom_site_label_2
_geom_torsion_atom_site_label_3
_geom_torsion_atom_site_label_4
_geom_torsion
_geom_torsion_site_symmetry_1
_geom_torsion_site_symmetry_4
U1 O5 C6 O6 2.0(4) . .
U1 O5 C6 C2 -178.4(4) . 1_565
U1 O6 C6 O5 -2.0(4) . .
U1 O6 C6 C2 178.4(4) . 1_565
U1 O14 S1 O16 130.7(3) . .
U1 O14 S1 O13 14.0(3) . .
U1 O14 S1 O15 -110.0(3) . .
U1 O9 C24 C20 -106.7(5) . 1_655
U1 O9 C24 O10 75.9(6) . .
U2 O11 C18 O12 -138.4(5) . 2_655
U2 O11 C18 C14 46.2(8) . .
U2 O16 S1 O14 127.2(3) . .
U2 O16 S1 O13 -116.0(3) . .
U2 O16 S1 O15 8.6(4) . .
U2 O7 C12 C8 160.8(4) . 1_645
U2 O7 C12 O8 -19.9(9) . .
Zn1 N4 C19 C20 173.2(3) . .
Zn1 N4 C23 C17 -0.5(4) . .
Zn1 N4 C23 C22 -177.3(3) . .
Zn1 N3 C17 C23 -4.2(5) . .
Zn1 N3 C17 C16 170.0(3) . .
Zn1 N3 C13 C14 -167.2(3) . .
Zn1 N2 C7 C8 -164.7(3) . .
Zn1 N2 C11 C10 167.6(3) . .
Zn1 N2 C11 C5 -10.5(5) . .
Zn1 N1 C1 C2 172.8(3) . .
Zn1 N1 C5 C11 3.2(5) . .
Zn1 N1 C5 C4 -174.5(4) . .
O16 S1 O13 Zn1 95.2(4) . .
N4 C19 C20 C21 4.0(6) . .
N4 C19 C20 C24 -174.7(4) . 1_455
N4 C23 C22 C21 3.3(6) . .
N3 C17 C23 N4 3.0(5) . .
N3 C17 C23 C22 179.8(4) . .
N3 C17 C16 C15 -3.0(6) . .
N2 C7 C8 C9 -2.0(6) . .
N2 C7 C8 C12 176.6(4) . 1_465
N2 C11 C5 N1 4.7(6) . .
N2 C11 C5 C4 -177.7(4) . .
C19 N4 C23 C17 174.6(4) . .
C19 N4 C23 C22 -2.2(6) . .
O14 S1 O13 Zn1 -149.6(3) . .
C17 N3 C13 C14 1.6(6) . .
C17 C23 C22 C21 -173.3(4) . .
C17 C16 C15 C14 2.8(6) . .
C23 N4 C19 C20 -1.5(6) . .
C23 C17 C16 C15 170.7(4) . .
C23 C22 C21 C20 -0.7(6) . .
C16 C17 C23 N4 -171.0(4) . .
C16 C17 C23 C22 5.8(7) . .
C9 C10 C11 N2 -1.7(7) . .
C9 C10 C11 C5 176.2(4) . .
C7 N2 C11 C10 0.0(6) . .
C7 N2 C11 C5 -178.0(4) . .
C15 C14 C18 O11 -159.6(4) . .
C15 C14 C18 O12 24.6(6) . 2_655
C15 C14 C13 N3 -1.7(7) . .
C10 C9 C8 C7 0.2(6) . .
C10 C9 C8 C12 -178.2(4) . 1_465
C10 C11 C5 N1 -173.3(4) . .
C10 C11 C5 C4 4.3(7) . .
C11 N2 C7 C8 1.8(6) . .
C11 C5 C4 C3 -176.6(4) . .
C18 C14 C15 C16 -176.4(4) . .
C18 C14 C13 N3 174.5(4) . .
C8 C9 C10 C11 1.5(7) . .
C13 N3 C17 C23 -173.4(4) . .
C13 N3 C17 C16 0.8(6) . .
C13 C14 C15 C16 -0.6(6) . .
C13 C14 C18 O11 24.5(6) . .
C13 C14 C18 O12 -151.3(4) . 2_655
C22 C21 C20 C19 -2.7(6) . .
C22 C21 C20 C24 175.9(4) . 1_455
N1 C1 C2 C3 0.7(7) . .
N1 C1 C2 C6 -178.1(4) . 1_545
N1 C5 C4 C3 0.9(7) . .
C1 N1 C5 C11 176.9(4) . .
C1 N1 C5 C4 -0.8(7) . .
C1 C2 C3 C4 -0.7(7) . .
O15 S1 O13 Zn1 -27.8(4) . .
C5 N1 C1 C2 0.0(7) . .
C2 C3 C4 C5 -0.1(8) . .
C6 C2 C3 C4 178.2(4) 1_545 .
